data_1516862
loop_
_publ_author_name
'Barbara Barszcz'
'Joanna Masternak'
'Maciej Hodorowicz'
'Ewa Matczak-Jon'
'Agnieszka Jablonska-Wawrzycka'
'Katarzyna Stadnicka'
'Malgorzata Zienkiewicz'
'Karolina Krolewska'
'Julia Kazmierczak-Baranska'

_publ_section_title
;
 Synthesis, crystal structure and NMR investigation of novel Ca(II)
 complexes with heterocyclic alcohol, aldehyde and carboxylate ligands.
 Evaluation of Ca(II) and Cd(II) analogues for anticancer activity
;
_journal_name_full
;
Inorganica Chimica Acta
;
_journal_page_first 85
_journal_page_last 94
_journal_volume 399
_journal_year 2013
_chemical_formula_sum 'C9 H13 Ca N3 O7'
_chemical_formula_weight 315.30
_chemical_name_systematic
; 
 Poly(u-(2-pyridinecarboxylato-N,O,O')-(N,N'-dimethylformamide-O)-
 aqua-(nitrato-O,O')calcium(II)) 
;
_space_group_IT_number 19
_symmetry_cell_setting orthorhombic
_symmetry_space_group_name_Hall 'P 2ac 2ab'
_symmetry_space_group_name_H-M 'P 21 21 21'
_atom_sites_solution_hydrogens geom
_atom_sites_solution_primary direct
_atom_sites_solution_secondary difmap
_cell_angle_alpha 90.00
_cell_angle_beta 90.00
_cell_angle_gamma 90.00
_cell_formula_units_Z 4
_cell_length_a 8.6820(2)
_cell_length_b 9.5640(2)
_cell_length_c 16.6110(3)
_cell_measurement_reflns_used 5847
_cell_measurement_temperature 293(2)
_cell_measurement_theta_max 27.485
_cell_measurement_theta_min 0.998
_cell_volume 1379.29(5)
_computing_cell_refinement 'HKL Scalepack (Otwinowski & Minor, 1997)'
_computing_data_collection 'Collect (Nonius BV, 1997-2000)'
_computing_data_reduction 'HKL DENZO and Scalepack (Otwinowski & Minor, 1997)'
_computing_molecular_graphics 'Ortep3 (Farrugia, 1997)'
_computing_publication_material 'SHELXL-97 (Sheldrick, 1997)'
_computing_structure_refinement 'SHELXL-97 (Sheldrick, 1997)'
_computing_structure_solution 'SHELXS-97 (Sheldrick, 1997)'
_diffrn_ambient_temperature 293(2)
_diffrn_detector_area_resol_mean 9
_diffrn_measured_fraction_theta_full 0.996
_diffrn_measured_fraction_theta_max 0.996
_diffrn_measurement_device '95mm CCD camera on \k-goniostat'
_diffrn_measurement_device_type KappaCCD
_diffrn_measurement_method '\f and \o scans to fill Ewald sphere'
_diffrn_radiation_monochromator 'horizontally mounted graphite crystal'
_diffrn_radiation_source 'fine-focus sealed tube'
_diffrn_radiation_type MoK\a
_diffrn_radiation_wavelength 0.71073
_diffrn_reflns_av_R_equivalents 0.0203
_diffrn_reflns_av_sigmaI/netI 0.0200
_diffrn_reflns_limit_h_max 11
_diffrn_reflns_limit_h_min -10
_diffrn_reflns_limit_k_max 12
_diffrn_reflns_limit_k_min -12
_diffrn_reflns_limit_l_max 21
_diffrn_reflns_limit_l_min -21
_diffrn_reflns_number 11120
_diffrn_reflns_theta_full 27.48
_diffrn_reflns_theta_max 27.48
_diffrn_reflns_theta_min 3.25
_exptl_absorpt_coefficient_mu 0.490
_exptl_absorpt_correction_T_max 0.9302
_exptl_absorpt_correction_T_min 0.7919
_exptl_absorpt_correction_type multi-scan
_exptl_absorpt_process_details 'HKL DENZO and Scalepack (Otwinowski & Minor, 1997)'
_exptl_crystal_colour colourless
_exptl_crystal_density_diffrn 1.518
_exptl_crystal_density_method 'not measured'
_exptl_crystal_description column
_exptl_crystal_F_000 656
_exptl_crystal_size_max 0.50
_exptl_crystal_size_mid 0.15
_exptl_crystal_size_min 0.15
_refine_diff_density_max 0.176
_refine_diff_density_min -0.140
_refine_diff_density_rms 0.031
_refine_ls_abs_structure_details 'Flack H D (1983), Acta Cryst. A39, 876-881'
_refine_ls_abs_structure_Flack -0.01(2)
_refine_ls_extinction_coef 0.0105(13)
_refine_ls_extinction_expression Fc^*^=kFc[1+0.001xFc^2^\l^3^/sin(2\q)]^-1/4^
_refine_ls_extinction_method SHELXL
_refine_ls_goodness_of_fit_ref 1.016
_refine_ls_hydrogen_treatment mixed
_refine_ls_matrix_type full
_refine_ls_number_parameters 192
_refine_ls_number_reflns 3158
_refine_ls_number_restraints 0
_refine_ls_restrained_S_all 1.016
_refine_ls_R_factor_all 0.0244
_refine_ls_R_factor_gt 0.0222
_refine_ls_shift/su_max 0.000
_refine_ls_shift/su_mean 0.000
_refine_ls_structure_factor_coef Fsqd
_refine_ls_weighting_details 'w=1/[\s^2^(Fo^2^)+(0.0356P)^2^+0.0923P] where P=(Fo^2^+2Fc^2^)/3'
_refine_ls_weighting_scheme calc
_refine_ls_wR_factor_gt 0.0556
_refine_ls_wR_factor_ref 0.0564
_reflns_number_gt 2986
_reflns_number_total 3158
_reflns_threshold_expression >2sigma(I)
_cod_data_source_file ICA-2013-399-85-94-3.cif
_cod_data_source_block (3)
_cod_depositor_comments
;
The following automatic conversions were performed:

'_exptl_absorpt_correction_type' value 'Multi-scan' changed to
'multi-scan' according to the built-in table from CIF Core dictionary
named 'cif_core.dic' version 2.4.1 from 2010-06-29.

Automatic conversion script
Id: cif_fix_values 2281 2013-09-26 08:29:07Z andrius 
;
_cod_database_code 1516862

loop_
_symmetry_equiv_pos_as_xyz
'x, y, z'
'-x+1/2, -y, z+1/2'
'x+1/2, -y+1/2, -z'
'-x, y+1/2, -z+1/2'

loop_
_atom_site_label
_atom_site_type_symbol
_atom_site_fract_x
_atom_site_fract_y
_atom_site_fract_z
_atom_site_U_iso_or_equiv
_atom_site_adp_type
_atom_site_occupancy
_atom_site_symmetry_multiplicity
_atom_site_calc_flag
_atom_site_refinement_flags
Ca1 Ca 0.88899(3) 0.21427(2) 0.056650(14) 0.02463(8) Uani 1 1 d .
O8 O 0.61588(10) 0.22174(10) 0.03589(5) 0.03062(19) Uani 1 1 d .
C2 C 0.58419(14) 0.09270(13) 0.15765(7) 0.0253(3) Uani 1 1 d .
C7 C 0.52265(14) 0.17405(13) 0.08673(7) 0.0249(3) Uani 1 1 d .
N1 N 0.73485(13) 0.06202(12) 0.15434(7) 0.0307(2) Uani 1 1 d .
O19 O 1.09430(12) 0.14442(13) 0.14148(6) 0.0410(2) Uani 1 1 d .
O11 O 0.93098(19) 0.47117(13) 0.07960(7) 0.0668(4) Uani 1 1 d .
C4 C 0.55138(19) -0.03332(18) 0.28018(9) 0.0413(4) Uani 1 1 d .
H4 H 0.4905 -0.0631 0.3230 0.050 Uiso 1 1 calc R
C3 C 0.48944(16) 0.04832(16) 0.21957(8) 0.0342(3) Uani 1 1 d .
H3 H 0.3858 0.0730 0.2204 0.041 Uiso 1 1 calc R
C5 C 0.70423(19) -0.06974(18) 0.27615(9) 0.0429(4) Uani 1 1 d .
H5 H 0.7481 -0.1266 0.3154 0.051 Uiso 1 1 calc R
O13 O 0.8802(2) 0.59431(13) 0.18562(8) 0.0637(4) Uani 1 1 d .
N10 N 0.87910(16) 0.48160(13) 0.14926(7) 0.0398(3) Uani 1 1 d .
O12 O 0.82779(18) 0.37347(14) 0.18020(8) 0.0639(4) Uani 1 1 d .
C6 C 0.79191(17) -0.02008(16) 0.21241(9) 0.0402(4) Uani 1 1 d .
H6 H 0.8953 -0.0451 0.2099 0.048 Uiso 1 1 calc R
O9 O 0.37931(10) 0.18829(11) 0.07967(5) 0.0338(2) Uani 1 1 d .
O14 O 0.90704(15) -0.00012(11) -0.00992(7) 0.0506(3) Uani 1 1 d .
N16 N 0.8445(2) -0.19812(15) -0.07607(8) 0.0546(4) Uani 1 1 d .
C15 C 0.8117(2) -0.07662(17) -0.04250(9) 0.0461(4) Uani 1 1 d .
H15 H 0.7097 -0.0469 -0.0435 0.055 Uiso 1 1 calc R
C18 C 0.7265(3) -0.2803(3) -0.11641(17) 0.0934(8) Uani 1 1 d .
H18A H 0.6286 -0.2345 -0.1110 0.140 Uiso 1 1 calc R
H18B H 0.7211 -0.3715 -0.0924 0.140 Uiso 1 1 calc R
H18C H 0.7518 -0.2893 -0.1724 0.140 Uiso 1 1 calc R
C17 C 1.0019(3) -0.2500(3) -0.07697(15) 0.0879(8) Uani 1 1 d .
H17A H 1.0701 -0.1786 -0.0573 0.132 Uiso 1 1 calc R
H17B H 1.0302 -0.2744 -0.1310 0.132 Uiso 1 1 calc R
H17C H 1.0094 -0.3311 -0.0431 0.132 Uiso 1 1 calc R
H19A H 1.100(2) 0.123(2) 0.1906(13) 0.055(5) Uiso 1 1 d .
H19B H 1.189(3) 0.154(2) 0.1264(13) 0.066(6) Uiso 1 1 d .

loop_
_atom_site_aniso_label
_atom_site_aniso_U_11
_atom_site_aniso_U_22
_atom_site_aniso_U_33
_atom_site_aniso_U_23
_atom_site_aniso_U_13
_atom_site_aniso_U_12
Ca1 0.02028(11) 0.03044(12) 0.02317(11) 0.00177(10) 0.00117(9) -0.00144(10)
O8 0.0206(4) 0.0445(5) 0.0268(4) 0.0098(4) -0.0001(3) -0.0007(5)
C2 0.0236(6) 0.0289(6) 0.0234(5) 0.0006(5) -0.0012(5) -0.0018(5)
C7 0.0230(6) 0.0291(6) 0.0226(5) -0.0014(5) -0.0013(5) -0.0004(5)
N1 0.0248(5) 0.0352(6) 0.0320(6) 0.0077(5) -0.0019(4) -0.0016(5)
O19 0.0226(5) 0.0666(7) 0.0339(5) 0.0115(5) 0.0001(4) -0.0017(5)
O11 0.1046(12) 0.0525(7) 0.0433(6) -0.0129(5) 0.0284(7) -0.0190(7)
C4 0.0425(8) 0.0497(8) 0.0315(7) 0.0139(6) 0.0021(6) -0.0061(7)
C3 0.0280(7) 0.0445(8) 0.0301(7) 0.0057(6) 0.0022(5) -0.0006(6)
C5 0.0436(9) 0.0453(8) 0.0397(8) 0.0195(7) -0.0059(7) -0.0013(7)
O13 0.0874(10) 0.0529(7) 0.0509(7) -0.0231(6) 0.0029(7) 0.0009(8)
N10 0.0397(6) 0.0453(7) 0.0343(6) -0.0090(5) 0.0020(6) 0.0007(6)
O12 0.0839(10) 0.0545(7) 0.0533(7) -0.0003(6) 0.0251(7) -0.0057(7)
C6 0.0298(7) 0.0438(8) 0.0471(9) 0.0149(7) -0.0045(6) 0.0034(6)
O9 0.0200(4) 0.0522(6) 0.0292(4) 0.0076(4) 0.0010(3) 0.0019(4)
O14 0.0625(7) 0.0395(5) 0.0498(6) -0.0120(5) 0.0064(6) -0.0010(6)
N16 0.0776(11) 0.0381(7) 0.0480(8) -0.0106(6) -0.0050(7) 0.0059(7)
C15 0.0578(9) 0.0387(7) 0.0420(8) -0.0047(7) 0.0083(7) 0.0016(7)
C18 0.111(2) 0.0729(14) 0.0966(18) -0.0401(15) -0.0136(15) -0.0160(16)
C17 0.107(2) 0.0713(14) 0.0858(16) -0.0262(12) -0.0224(14) 0.0430(14)

loop_
_atom_type_symbol
_atom_type_description
_atom_type_scat_dispersion_real
_atom_type_scat_dispersion_imag
_atom_type_scat_source
C C 0.0033 0.0016 'International Tables Vol C Tables 4.2.6.8 and 6.1.1.4'
H H 0.0000 0.0000 'International Tables Vol C Tables 4.2.6.8 and 6.1.1.4'
N N 0.0061 0.0033 'International Tables Vol C Tables 4.2.6.8 and 6.1.1.4'
O O 0.0106 0.0060 'International Tables Vol C Tables 4.2.6.8 and 6.1.1.4'
Ca Ca 0.2262 0.3064 'International Tables Vol C Tables 4.2.6.8 and 6.1.1.4'

loop_
_geom_angle_atom_site_label_1
_geom_angle_atom_site_label_2
_geom_angle_atom_site_label_3
_geom_angle
_geom_angle_site_symmetry_1
_geom_angle_site_symmetry_3
O14 Ca1 O19 89.06(4) . .
O14 Ca1 O8 91.40(4) . .
O19 Ca1 O8 146.98(4) . .
O14 Ca1 O9 84.18(4) . 3
O19 Ca1 O9 133.08(4) . 3
O8 Ca1 O9 79.73(3) . 3
O14 Ca1 O11 157.03(4) . .
O19 Ca1 O11 94.38(5) . .
O8 Ca1 O11 97.83(5) . .
O9 Ca1 O11 76.90(4) 3 .
O14 Ca1 N1 80.54(4) . .
O19 Ca1 N1 81.71(4) . .
O8 Ca1 N1 65.84(3) . .
O9 Ca1 N1 141.70(4) 3 .
O11 Ca1 N1 122.42(4) . .
O14 Ca1 O8 82.79(4) . 3
O19 Ca1 O8 81.16(3) . 3
O8 Ca1 O8 131.634(15) . 3
O9 Ca1 O8 51.94(3) 3 3
O11 Ca1 O8 75.34(4) . 3
N1 Ca1 O8 156.21(3) . 3
O14 Ca1 O12 153.94(4) . .
O19 Ca1 O12 81.37(5) . .
O8 Ca1 O12 83.94(4) . .
O9 Ca1 O12 119.86(4) 3 .
O11 Ca1 O12 48.69(4) . .
N1 Ca1 O12 74.15(4) . .
O8 Ca1 O12 119.14(4) 3 .
O14 Ca1 C7 84.62(4) . 3
O19 Ca1 C7 107.21(4) . 3
O8 Ca1 C7 105.71(3) . 3
O9 Ca1 C7 25.99(3) 3 3
O11 Ca1 C7 72.66(4) . 3
N1 Ca1 C7 162.59(4) . 3
O8 Ca1 C7 26.08(3) 3 3
O12 Ca1 C7 121.34(4) . 3
O14 Ca1 N10 176.52(4) . .
O19 Ca1 N10 87.52(4) . .
O8 Ca1 N10 91.16(4) . .
O9 Ca1 N10 98.60(3) 3 .
O11 Ca1 N10 24.30(4) . .
N1 Ca1 N10 98.37(4) . .
O8 Ca1 N10 97.25(3) 3 .
O12 Ca1 N10 24.40(4) . .
C7 Ca1 N10 96.96(4) 3 .
C7 O8 Ca1 122.01(8) . .
C7 O8 Ca1 89.69(7) . 3_455
Ca1 O8 Ca1 148.27(4) . 3_455
N1 C2 C3 122.89(12) . .
N1 C2 C7 115.20(11) . .
C3 C2 C7 121.85(11) . .
O8 C7 O9 122.41(11) . .
O8 C7 C2 118.94(11) . .
O9 C7 C2 118.62(11) . .
O8 C7 Ca1 64.23(6) . 3_455
O9 C7 Ca1 58.64(6) . 3_455
C2 C7 Ca1 170.83(8) . 3_455
C6 N1 C2 117.35(12) . .
C6 N1 Ca1 126.68(10) . .
C2 N1 Ca1 114.30(8) . .
Ca1 O19 H19A 133.6(15) . .
Ca1 O19 H19B 121.0(14) . .
H19A O19 H19B 104(2) . .
N10 O11 Ca1 99.60(9) . .
C5 C4 C3 118.90(14) . .
C5 C4 H4 120.5 . .
C3 C4 H4 120.5 . .
C4 C3 C2 118.89(13) . .
C4 C3 H3 120.6 . .
C2 C3 H3 120.6 . .
C4 C5 C6 118.70(14) . .
C4 C5 H5 120.6 . .
C6 C5 H5 120.6 . .
O13 N10 O12 121.90(13) . .
O13 N10 O11 121.42(14) . .
O12 N10 O11 116.67(13) . .
O13 N10 Ca1 177.28(12) . .
O12 N10 Ca1 60.58(8) . .
O11 N10 Ca1 56.10(8) . .
N10 O12 Ca1 95.03(8) . .
N1 C6 C5 123.19(14) . .
N1 C6 H6 118.4 . .
C5 C6 H6 118.4 . .
C7 O9 Ca1 95.36(7) . 3_455
C15 O14 Ca1 133.26(11) . .
C15 N16 C17 120.49(17) . .
C15 N16 C18 121.23(18) . .
C17 N16 C18 118.22(17) . .
O14 C15 N16 124.33(17) . .
O14 C15 H15 117.8 . .
N16 C15 H15 117.8 . .
N16 C18 H18A 109.5 . .
N16 C18 H18B 109.5 . .
H18A C18 H18B 109.5 . .
N16 C18 H18C 109.5 . .
H18A C18 H18C 109.5 . .
H18B C18 H18C 109.5 . .
N16 C17 H17A 109.5 . .
N16 C17 H17B 109.5 . .
H17A C17 H17B 109.5 . .
N16 C17 H17C 109.5 . .
H17A C17 H17C 109.5 . .
H17B C17 H17C 109.5 . .

loop_
_geom_bond_atom_site_label_1
_geom_bond_atom_site_label_2
_geom_bond_distance
_geom_bond_site_symmetry_2
Ca1 O14 2.3348(10) .
Ca1 O19 2.3684(10) .
Ca1 O8 2.3971(9) .
Ca1 O9 2.4502(9) 3
Ca1 O11 2.5129(13) .
Ca1 N1 2.5582(11) .
Ca1 O8 2.5725(9) 3
Ca1 O12 2.6100(13) .
Ca1 C7 2.8566(12) 3
Ca1 N10 2.9850(12) .
O8 C7 1.2557(15) .
O8 Ca1 2.5725(9) 3_455
C2 N1 1.3416(17) .
C2 C3 1.3837(18) .
C2 C7 1.5095(16) .
C7 O9 1.2574(15) .
C7 Ca1 2.8566(12) 3_455
N1 C6 1.3388(18) .
O19 H19A 0.84(2) .
O19 H19B 0.86(2) .
O11 N10 1.2456(17) .
C4 C5 1.374(2) .
C4 C3 1.383(2) .
C4 H4 0.9300 .
C3 H3 0.9300 .
C5 C6 1.388(2) .
C5 H5 0.9300 .
O13 N10 1.2357(17) .
N10 O12 1.2378(18) .
C6 H6 0.9300 .
O9 Ca1 2.4501(9) 3_455
O14 C15 1.230(2) .
N16 C15 1.320(2) .
N16 C17 1.454(3) .
N16 C18 1.455(3) .
C15 H15 0.9300 .
C18 H18A 0.9600 .
C18 H18B 0.9600 .
C18 H18C 0.9600 .
C17 H17A 0.9600 .
C17 H17B 0.9600 .
C17 H17C 0.9600 .

loop_
_geom_hbond_atom_site_label_D
_geom_hbond_atom_site_label_H
_geom_hbond_atom_site_label_A
_geom_hbond_distance_DH
_geom_hbond_distance_HA
_geom_hbond_distance_DA
_geom_hbond_angle_DHA
_geom_hbond_site_symmetry_A
_geom_hbond_publ_flag
O19 H19A O13 0.84(2) 2.08(2) 2.9201(16) 173.0(19) 4_745 y
O19 H19B O9 0.86(2) 1.86(2) 2.7116(14) 171(2) 1_655 y

loop_
_geom_torsion_atom_site_label_1
_geom_torsion_atom_site_label_2
_geom_torsion_atom_site_label_3
_geom_torsion_atom_site_label_4
_geom_torsion
_geom_torsion_site_symmetry_1
_geom_torsion_site_symmetry_4
O14 Ca1 O8 C7 92.02(10) . .
O19 Ca1 O8 C7 1.60(14) . .
O9 Ca1 O8 C7 175.85(10) 3 .
O11 Ca1 O8 C7 -109.07(10) . .
N1 Ca1 O8 C7 13.04(9) . .
O8 Ca1 O8 C7 173.61(10) 3 .
O12 Ca1 O8 C7 -62.28(10) . .
C7 Ca1 O8 C7 176.82(7) 3 .
N10 Ca1 O8 C7 -85.62(10) . .
O14 Ca1 O8 Ca1 -85.26(8) . 3_455
O19 Ca1 O8 Ca1 -175.68(7) . 3_455
O9 Ca1 O8 Ca1 -1.43(8) 3 3_455
O11 Ca1 O8 Ca1 73.65(8) . 3_455
N1 Ca1 O8 Ca1 -164.24(9) . 3_455
O8 Ca1 O8 Ca1 -3.67(7) 3 3_455
O12 Ca1 O8 Ca1 120.44(8) . 3_455
C7 Ca1 O8 Ca1 -0.46(9) 3 3_455
N10 Ca1 O8 Ca1 97.10(8) . 3_455
Ca1 O8 C7 O9 173.69(9) . .
Ca1 O8 C7 O9 -7.74(13) 3_455 .
Ca1 O8 C7 C2 -8.27(15) . .
Ca1 O8 C7 C2 170.30(10) 3_455 .
Ca1 O8 C7 Ca1 -178.57(8) . 3_455
N1 C2 C7 O8 -8.68(17) . .
C3 C2 C7 O8 174.01(12) . .
N1 C2 C7 O9 169.44(12) . .
C3 C2 C7 O9 -7.87(19) . .
N1 C2 C7 Ca1 99.3(5) . 3_455
C3 C2 C7 Ca1 -78.0(6) . 3_455
C3 C2 N1 C6 2.8(2) . .
C7 C2 N1 C6 -174.46(12) . .
C3 C2 N1 Ca1 -163.45(10) . .
C7 C2 N1 Ca1 19.27(13) . .
O14 Ca1 N1 C6 82.70(12) . .
O19 Ca1 N1 C6 -7.72(12) . .
O8 Ca1 N1 C6 178.55(13) . .
O9 Ca1 N1 C6 150.57(11) 3 .
O11 Ca1 N1 C6 -97.66(13) . .
O8 Ca1 N1 C6 36.59(17) 3 .
O12 Ca1 N1 C6 -91.05(13) . .
C7 Ca1 N1 C6 114.58(15) 3 .
N10 Ca1 N1 C6 -93.95(12) . .
O14 Ca1 N1 C2 -112.54(9) . .
O19 Ca1 N1 C2 157.04(10) . .
O8 Ca1 N1 C2 -16.69(8) . .
O9 Ca1 N1 C2 -44.68(12) 3 .
O11 Ca1 N1 C2 67.10(11) . .
O8 Ca1 N1 C2 -158.66(8) 3 .
O12 Ca1 N1 C2 73.71(9) . .
C7 Ca1 N1 C2 -80.67(16) 3 .
N10 Ca1 N1 C2 70.80(9) . .
O14 Ca1 O11 N10 -171.97(11) . .
O19 Ca1 O11 N10 -74.02(12) . .
O8 Ca1 O11 N10 75.23(12) . .
O9 Ca1 O11 N10 152.71(12) 3 .
N1 Ca1 O11 N10 8.93(14) . .
O8 Ca1 O11 N10 -153.69(12) 3 .
O12 Ca1 O11 N10 0.46(10) . .
C7 Ca1 O11 N10 179.31(12) 3 .
C5 C4 C3 C2 -1.2(2) . .
N1 C2 C3 C4 -1.1(2) . .
C7 C2 C3 C4 175.95(13) . .
C3 C4 C5 C6 1.7(3) . .
Ca1 O11 N10 O13 178.66(14) . .
Ca1 O11 N10 O12 -0.81(17) . .
O14 Ca1 N10 O13 91(2) . .
O19 Ca1 N10 O13 81(2) . .
O8 Ca1 N10 O13 -132(2) . .
O9 Ca1 N10 O13 -52(2) 3 .
O11 Ca1 N10 O13 -25(2) . .
N1 Ca1 N10 O13 163(2) . .
O8 Ca1 N10 O13 1(2) 3 .
O12 Ca1 N10 O13 156(2) . .
C7 Ca1 N10 O13 -26(2) 3 .
O14 Ca1 N10 O12 -64.7(7) . .
O19 Ca1 N10 O12 -74.46(11) . .
O8 Ca1 N10 O12 72.53(11) . .
O9 Ca1 N10 O12 152.32(11) 3 .
O11 Ca1 N10 O12 179.17(18) . .
N1 Ca1 N10 O12 6.78(11) . .
O8 Ca1 N10 O12 -155.22(11) 3 .
C7 Ca1 N10 O12 178.50(11) 3 .
O14 Ca1 N10 O11 116.1(7) . .
O19 Ca1 N10 O11 106.37(12) . .
O8 Ca1 N10 O11 -106.64(12) . .
O9 Ca1 N10 O11 -26.85(12) 3 .
N1 Ca1 N10 O11 -172.39(12) . .
O8 Ca1 N10 O11 25.62(12) 3 .
O12 Ca1 N10 O11 -179.17(18) . .
C7 Ca1 N10 O11 -0.66(12) 3 .
O13 N10 O12 Ca1 -178.69(14) . .
O11 N10 O12 Ca1 0.77(16) . .
O14 Ca1 O12 N10 172.82(10) . .
O19 Ca1 O12 N10 103.21(11) . .
O8 Ca1 O12 N10 -106.46(11) . .
O9 Ca1 O12 N10 -31.98(12) 3 .
O11 Ca1 O12 N10 -0.46(10) . .
N1 Ca1 O12 N10 -173.03(11) . .
O8 Ca1 O12 N10 28.43(12) 3 .
C7 Ca1 O12 N10 -1.74(13) 3 .
C2 N1 C6 C5 -2.3(2) . .
Ca1 N1 C6 C5 162.09(13) . .
C4 C5 C6 N1 0.0(3) . .
O8 C7 O9 Ca1 8.17(13) . 3_455
C2 C7 O9 Ca1 -169.88(9) . 3_455
O19 Ca1 O14 C15 147.16(15) . .
O8 Ca1 O14 C15 0.19(15) . .
O9 Ca1 O14 C15 -79.34(14) 3 .
O11 Ca1 O14 C15 -113.81(18) . .
N1 Ca1 O14 C15 65.41(14) . .
O8 Ca1 O14 C15 -131.63(15) 3 .
O12 Ca1 O14 C15 79.20(18) . .
C7 Ca1 O14 C15 -105.46(15) 3 .
N10 Ca1 O14 C15 137.5(6) . .
Ca1 O14 C15 N16 -178.34(11) . .
C17 N16 C15 O14 -0.5(3) . .
C18 N16 C15 O14 -177.5(2) . .
